data_7158137
loop_
_publ_author_name
'Wang, Lu'
'Huang, Yanbing'
'Zhang, Liping'
'Liu, Zhiwen'
'Liu, Wei'
'Xu, Huixin'
'Zhang, Qingbo'
'Zhang, Haibo'
'Yan, Yan'
'Liu, Zhiyong'
'Zhang, Tianyu'
'Zhang, Wenjun'
'Zhang, Changsheng'

_publ_section_title
;
 Structures and absolute configurations of phomalones from the
 coral-associated fungus Parengyodontium album sp. SCSIO 40430.
;
_journal_issue 27
_journal_name_full 'Organic &amp; biomolecular chemistry'
_journal_page_first 6030
_journal_page_last 6037
_journal_paper_doi 10.1039/d1ob00869b
_journal_volume 19
_journal_year 2021
_chemical_formula_moiety 'C13 H13.84 O4'
_chemical_formula_sum 'C13 H14 O4'
_chemical_formula_weight 234.24
_space_group_crystal_system monoclinic
_space_group_IT_number 14
_space_group_name_Hall '-P 2ybc'
_space_group_name_H-M_alt 'P 1 21/c 1'
_atom_sites_solution_hydrogens geom
_atom_sites_solution_primary dual
_audit_creation_date 2019-03-19
_audit_creation_method
;
Olex2 1.2
(compiled 2018.05.29 svn.r3508 for OlexSys, GUI svn.r5506)
;
_audit_update_record
;
2021-03-22 deposited with the CCDC.	2021-06-21 downloaded from the CCDC.
;
_cell_angle_alpha 90
_cell_angle_beta 99.215(2)
_cell_angle_gamma 90
_cell_formula_units_Z 4
_cell_length_a 12.1797(3)
_cell_length_b 5.27290(10)
_cell_length_c 17.2041(4)
_cell_measurement_reflns_used 5498
_cell_measurement_temperature 99.98(16)
_cell_measurement_theta_max 78.8090
_cell_measurement_theta_min 5.1980
_cell_volume 1090.63(4)
_computing_cell_refinement 'CrysAlisPro 1.171.39.33c (Rigaku OD, 2017)'
_computing_data_collection 'CrysAlisPro 1.171.39.33c (Rigaku OD, 2017)'
_computing_data_reduction 'CrysAlisPro 1.171.39.33c (Rigaku OD, 2017)'
_computing_molecular_graphics 'Olex2 (Dolomanov et al., 2009)'
_computing_publication_material 'Olex2 (Dolomanov et al., 2009)'
_computing_structure_refinement 'ShelXL (Sheldrick, 2015)'
_computing_structure_solution 'ShelXT (Sheldrick, 2015)'
_diffrn_ambient_environment N~2~
_diffrn_ambient_temperature 99.98(16)
_diffrn_detector 'CCD plate'
_diffrn_measured_fraction_theta_full 0.999
_diffrn_measured_fraction_theta_max 0.978
_diffrn_measurement_details
;
List of Runs (angles in degrees, time in seconds):

  # Type    Start    End  Width  t~exp~   \w     \q     \k     \f   Frames
#--------------------------------------------------------------------------
  1  \w    -33.00  31.00   0.40    1.07    --    0.00 -82.00  60.00  160
  2  \w    -33.00  31.00   0.40    1.07    --    0.00 -82.00-150.00  160
  3  \w    -33.00  31.00   0.40    1.07    --    0.00 -82.00   0.00  160
  4  \w    -33.00  31.00   0.40    1.07    --    0.00 -82.00 120.00  160
  5  \w     17.00 129.00   0.40    4.29    --  106.20 -15.00  60.00  280
  6  \w     17.00 129.00   0.40    4.29    --  106.20 -61.00 -60.00  280
  7  \w     88.00 196.00   0.40    4.29    --  106.20  82.00  60.00  270
  8  \w     90.00 196.00   0.40    4.29    --  106.20  30.00-120.00  265
  9  \w     17.00 125.00   0.40    4.29    --  106.20 -45.00 -60.00  270
 10  \w     90.00 196.00   0.40    4.29    --  106.20  30.00-180.00  265
 11  \w     92.00 160.80   0.40    4.29    --  106.20  15.00 -30.00  172
;
_diffrn_measurement_device 'four-circle diffractometer'
_diffrn_measurement_device_type 'XtaLAB AFC12 (RINC): Kappa single'
_diffrn_measurement_method '\w scans'
_diffrn_orient_matrix_type 'CrysAlisPro convention (1999,Acta A55,543-557)'
_diffrn_orient_matrix_UB_11 0.0615608000
_diffrn_orient_matrix_UB_12 -0.1073379000
_diffrn_orient_matrix_UB_13 0.0782874000
_diffrn_orient_matrix_UB_21 -0.0966782000
_diffrn_orient_matrix_UB_22 0.0845421000
_diffrn_orient_matrix_UB_23 0.0417854000
_diffrn_orient_matrix_UB_31 -0.0573422000
_diffrn_orient_matrix_UB_32 -0.2581995000
_diffrn_orient_matrix_UB_33 -0.0188155000
_diffrn_radiation_monochromator mirror
_diffrn_radiation_probe x-ray
_diffrn_radiation_type CuK\a
_diffrn_radiation_wavelength 1.54184
_diffrn_reflns_av_R_equivalents 0.0222
_diffrn_reflns_av_unetI/netI 0.0187
_diffrn_reflns_Laue_measured_fraction_full 0.999
_diffrn_reflns_Laue_measured_fraction_max 0.978
_diffrn_reflns_limit_h_max 15
_diffrn_reflns_limit_h_min -15
_diffrn_reflns_limit_k_max 4
_diffrn_reflns_limit_k_min -6
_diffrn_reflns_limit_l_max 21
_diffrn_reflns_limit_l_min -19
_diffrn_reflns_number 6947
_diffrn_reflns_point_group_measured_fraction_full 0.999
_diffrn_reflns_point_group_measured_fraction_max 0.978
_diffrn_reflns_theta_full 67.684
_diffrn_reflns_theta_max 79.170
_diffrn_reflns_theta_min 3.677
_diffrn_source 'Rotating-anode X-ray tube'
_diffrn_source_type 'Rigaku (Cu) X-ray Source'
_exptl_absorpt_coefficient_mu 0.878
_exptl_absorpt_correction_T_max 1.00000
_exptl_absorpt_correction_T_min 0.70151
_exptl_absorpt_correction_type multi-scan
_exptl_absorpt_process_details
;
CrysAlisPro 1.171.39.33c (Rigaku Oxford Diffraction, 2017)
Empirical absorption correction using spherical harmonics,
 implemented in SCALE3 ABSPACK scaling algorithm.
;
_exptl_crystal_colour 'clear colourless'
_exptl_crystal_colour_lustre clear
_exptl_crystal_colour_primary colourless
_exptl_crystal_density_diffrn 1.427
_exptl_crystal_description needle
_exptl_crystal_F_000 496
_exptl_crystal_size_max 0.3
_exptl_crystal_size_mid 0.1
_exptl_crystal_size_min 0.05
_refine_diff_density_max 0.249
_refine_diff_density_min -0.233
_refine_diff_density_rms 0.051
_refine_ls_extinction_method none
_refine_ls_goodness_of_fit_ref 1.125
_refine_ls_hydrogen_treatment constr
_refine_ls_matrix_type full
_refine_ls_number_parameters 177
_refine_ls_number_reflns 2311
_refine_ls_number_restraints 2
_refine_ls_restrained_S_all 1.128
_refine_ls_R_factor_all 0.0502
_refine_ls_R_factor_gt 0.0487
_refine_ls_shift/su_max 0.001
_refine_ls_shift/su_mean 0.000
_refine_ls_structure_factor_coef Fsqd
_refine_ls_weighting_details 'w=1/[\s^2^(Fo^2^)+(0.0523P)^2^+0.8040P] where P=(Fo^2^+2Fc^2^)/3'
_refine_ls_weighting_scheme calc
_refine_ls_wR_factor_gt 0.1253
_refine_ls_wR_factor_ref 0.1263
_reflns_Friedel_coverage 0.000
_reflns_number_gt 2204
_reflns_number_total 2311
_reflns_threshold_expression 'I > 2\s(I)'
_cod_data_source_file d1ob00869b2.cif
_cod_data_source_block huangyanbing_sh31-fr1-m2_collect
_cod_depositor_comments 'Adding full bibliography for 7158134--7158138.cif.'
_cod_database_code 7158137
_shelx_shelxl_version_number 2018/1
_chemical_oxdiff_formula 'C52 H56 O16 '
_shelx_space_group_comment
;
The symmetry employed for this shelxl refinement is uniquely defined
by the following loop, which should always be used as a source of
symmetry information in preference to the above space-group names.
They are only intended as comments.
;
_reflns_odcompleteness_completeness 99.88
_reflns_odcompleteness_iscentric 1
_reflns_odcompleteness_theta 71.98
_olex2_refinement_description
;
1. Fixed Uiso
 At 1.2 times of:
  All C(H) groups, All C(H,H) groups
 At 1.5 times of:
  All C(H,H,H) groups
2. Restrained distances
 C10A-C11A
 1.5 with sigma of 0.02
 C17-C10A
 1.5 with sigma of 0.02
3. Others
 Sof(H17a)=Sof(H17b)=Sof(H17c)=FVAR(1)
 Sof(C10A)=Sof(H10A)=1-FVAR(2)
 Sof(C10)=Sof(H10)=FVAR(2)
 Sof(C11A)=Sof(H11c)=Sof(H11d)=1-FVAR(3)
 Sof(C11)=Sof(H11a)=Sof(H11b)=FVAR(3)
4.a Ternary CH refined with riding coordinates:
 C10(H10), C10A(H10A)
4.b Secondary CH2 refined with riding coordinates:
 C6(H6a,H6b), C5(H5a,H5b), C11(H11a,H11b), C11A(H11c,H11d)
4.c Aromatic/amide H refined with riding coordinates:
 C2(H2)
4.d Idealised Me refined as rotating group:
 C17(H17a,H17b,H17c), C15(H15a,H15b,H15c)
;
_olex2_submission_special_instructions 'No special instructions were received'
_oxdiff_exptl_absorpt_empirical_details
;
Empirical correction (ABSPACK) includes:
- Absorption correction using spherical harmonics
- Frame scaling
;
_oxdiff_exptl_absorpt_empirical_full_max 2.321
_oxdiff_exptl_absorpt_empirical_full_min 0.498

loop_
_space_group_symop_operation_xyz
'x, y, z'
'-x, y+1/2, -z+1/2'
'-x, -y, -z'
'x, -y-1/2, z-1/2'

loop_
_atom_site_label
_atom_site_type_symbol
_atom_site_fract_x
_atom_site_fract_y
_atom_site_fract_z
_atom_site_U_iso_or_equiv
_atom_site_adp_type
_atom_site_occupancy
_atom_site_site_symmetry_order
_atom_site_calc_flag
_atom_site_refinement_flags_posn
_atom_site_refinement_flags_adp
_atom_site_refinement_flags_occupancy
_atom_site_disorder_assembly
_atom_site_disorder_group
O9 O 0.62478(9) 0.3259(2) 0.55450(6) 0.0232(3) Uani 1 1 d . . . . .
O14 O 0.83761(10) 1.0142(2) 0.68622(6) 0.0262(3) Uani 1 1 d . . . . .
O4 O 0.89871(9) 0.6935(2) 0.43568(7) 0.0269(3) Uani 1 1 d . . . . .
O16 O 0.68431(11) 0.7704(3) 0.75213(7) 0.0364(3) Uani 1 1 d . . . . .
C8 C 0.70597(12) 0.5049(3) 0.56037(9) 0.0204(3) Uani 1 1 d . . . . .
C1 C 0.81574(13) 0.8573(3) 0.62322(9) 0.0216(3) Uani 1 1 d . . . . .
C13 C 0.73037(12) 0.6728(3) 0.62540(9) 0.0211(3) Uani 1 1 d . . . . .
C3 C 0.84776(13) 0.6967(3) 0.50023(9) 0.0220(3) Uani 1 1 d . . . . .
C7 C 0.76610(13) 0.5149(3) 0.49851(9) 0.0217(3) Uani 1 1 d . . . . .
C2 C 0.87449(13) 0.8726(3) 0.56049(9) 0.0231(3) Uani 1 1 d . . . . .
H2 H 0.929151 0.994777 0.558893 0.028 Uiso 1 1 calc R . . . .
C6 C 0.75633(13) 0.3698(3) 0.42231(9) 0.0243(3) Uani 1 1 d . . . . .
H6A H 0.687619 0.409456 0.387581 0.029 Uiso 1 1 calc R . . . .
H6B H 0.760720 0.188275 0.431352 0.029 Uiso 1 1 calc R . . . .
C5 C 0.85804(13) 0.4685(3) 0.38929(9) 0.0264(4) Uani 1 1 d . . . . .
H5A H 0.915445 0.339391 0.393798 0.032 Uiso 1 1 calc R . . . .
H5B H 0.837482 0.513038 0.334171 0.032 Uiso 1 1 calc R . . . .
C17 C 0.46880(14) 0.1270(3) 0.59595(10) 0.0272(4) Uani 1 1 d D . . . .
H17A H 0.430263 0.115870 0.542824 0.041 Uiso 0.95(2) 1 calc GR . P A 1
H17B H 0.415719 0.137824 0.631478 0.041 Uiso 0.95(2) 1 calc GR . P A 1
H17C H 0.514152 -0.021159 0.608036 0.041 Uiso 0.95(2) 1 calc GR . P A 1
C12 C 0.67160(14) 0.6384(3) 0.69308(9) 0.0265(4) Uani 1 1 d . . . . .
C15 C 0.92468(14) 1.1963(3) 0.68636(10) 0.0275(4) Uani 1 1 d . . . . .
H15A H 0.905494 1.310940 0.642969 0.041 Uiso 1 1 calc GR . . . .
H15B H 0.992690 1.110385 0.681349 0.041 Uiso 1 1 calc GR . . . .
H15C H 0.934301 1.289736 0.734868 0.041 Uiso 1 1 calc GR . . . .
C10 C 0.5414(3) 0.3597(6) 0.60457(19) 0.0213(7) Uani 0.797(12) 1 d . . P B 1
H10 H 0.495791 0.507731 0.586353 0.026 Uiso 0.797(12) 1 calc R . P B 1
C11 C 0.5975(4) 0.4054(8) 0.68813(18) 0.0249(8) Uani 0.811(14) 1 d . . P B 1
H11A H 0.641834 0.258493 0.706940 0.030 Uiso 0.811(14) 1 calc R . P B 1
H11B H 0.541432 0.428677 0.721705 0.030 Uiso 0.811(14) 1 calc R . P B 1
C10A C 0.5801(12) 0.269(3) 0.6264(8) 0.031(4) Uani 0.203(12) 1 d D . P B 2
H10A H 0.630911 0.153595 0.659429 0.037 Uiso 0.203(12) 1 calc R . P B 2
C11A C 0.5613(14) 0.494(3) 0.6719(8) 0.026(3) Uani 0.189(14) 1 d D . P B 2
H11C H 0.533553 0.445289 0.719497 0.031 Uiso 0.189(14) 1 calc R . P B 2
H11D H 0.506246 0.602417 0.641088 0.031 Uiso 0.189(14) 1 calc R . P B 2

loop_
_atom_site_aniso_label
_atom_site_aniso_U_11
_atom_site_aniso_U_22
_atom_site_aniso_U_33
_atom_site_aniso_U_23
_atom_site_aniso_U_13
_atom_site_aniso_U_12
O9 0.0244(5) 0.0249(6) 0.0212(5) -0.0021(4) 0.0063(4) -0.0028(4)
O14 0.0297(6) 0.0261(6) 0.0232(5) -0.0042(5) 0.0053(4) -0.0078(5)
O4 0.0285(6) 0.0316(7) 0.0224(6) -0.0006(5) 0.0094(4) -0.0016(5)
O16 0.0451(7) 0.0413(8) 0.0254(6) -0.0106(5) 0.0137(5) -0.0169(6)
C8 0.0208(7) 0.0205(7) 0.0191(7) 0.0023(6) 0.0008(5) 0.0021(6)
C1 0.0229(7) 0.0212(7) 0.0197(7) -0.0001(6) 0.0008(6) 0.0013(6)
C13 0.0226(7) 0.0200(8) 0.0204(7) 0.0008(6) 0.0023(6) 0.0009(6)
C3 0.0217(7) 0.0257(8) 0.0190(7) 0.0038(6) 0.0044(5) 0.0039(6)
C7 0.0224(7) 0.0227(8) 0.0195(7) 0.0017(6) 0.0022(6) 0.0028(6)
C2 0.0222(7) 0.0230(8) 0.0238(8) 0.0022(6) 0.0034(6) -0.0006(6)
C6 0.0271(8) 0.0267(8) 0.0193(7) 0.0000(6) 0.0041(6) 0.0027(6)
C5 0.0267(8) 0.0323(9) 0.0200(7) -0.0026(6) 0.0032(6) 0.0026(7)
C17 0.0295(8) 0.0264(8) 0.0264(8) -0.0037(7) 0.0071(6) -0.0044(7)
C12 0.0302(8) 0.0278(9) 0.0220(8) -0.0035(6) 0.0053(6) -0.0056(7)
C15 0.0302(8) 0.0260(8) 0.0255(8) 0.0001(7) 0.0023(6) -0.0068(7)
C10 0.0225(13) 0.0221(13) 0.0199(12) -0.0008(9) 0.0054(10) -0.0005(10)
C11 0.0284(16) 0.0264(16) 0.0208(12) -0.0005(10) 0.0067(10) -0.0037(12)
C10A 0.028(6) 0.040(7) 0.025(5) 0.001(5) 0.005(4) -0.009(5)
C11A 0.023(6) 0.029(7) 0.026(5) 0.002(5) 0.003(4) -0.003(5)

loop_
_atom_type_symbol
_atom_type_description
_atom_type_scat_dispersion_real
_atom_type_scat_dispersion_imag
_atom_type_scat_source
C C 0.0181 0.0091 'International Tables Vol C Tables 4.2.6.8 and 6.1.1.4'
H H 0.0000 0.0000 'International Tables Vol C Tables 4.2.6.8 and 6.1.1.4'
O O 0.0492 0.0322 'International Tables Vol C Tables 4.2.6.8 and 6.1.1.4'

loop_
_geom_angle_atom_site_label_1
_geom_angle_atom_site_label_2
_geom_angle_atom_site_label_3
_geom_angle
_geom_angle_site_symmetry_1
_geom_angle_site_symmetry_3
_geom_angle_publ_flag
C8 O9 C10 116.30(13) . . ?
C8 O9 C10A 116.5(4) . . ?
C1 O14 C15 117.50(12) . . ?
C3 O4 C5 107.22(12) . . ?
O9 C8 C13 123.33(13) . . ?
O9 C8 C7 115.91(13) . . ?
C7 C8 C13 120.76(14) . . ?
O14 C1 C13 116.43(13) . . ?
O14 C1 C2 121.72(14) . . ?
C2 C1 C13 121.84(14) . . ?
C8 C13 C1 117.71(14) . . ?
C8 C13 C12 118.64(14) . . ?
C1 C13 C12 123.55(14) . . ?
O4 C3 C7 113.38(14) . . ?
O4 C3 C2 122.40(14) . . ?
C7 C3 C2 124.19(14) . . ?
C8 C7 C6 132.17(15) . . ?
C3 C7 C8 118.56(14) . . ?
C3 C7 C6 109.15(13) . . ?
C1 C2 C3 116.89(14) . . ?
C1 C2 H2 121.6 . . ?
C3 C2 H2 121.6 . . ?
C7 C6 H6A 111.5 . . ?
C7 C6 H6B 111.5 . . ?
C7 C6 C5 101.21(13) . . ?
H6A C6 H6B 109.3 . . ?
C5 C6 H6A 111.5 . . ?
C5 C6 H6B 111.5 . . ?
O4 C5 C6 107.12(12) . . ?
O4 C5 H5A 110.3 . . ?
O4 C5 H5B 110.3 . . ?
C6 C5 H5A 110.3 . . ?
C6 C5 H5B 110.3 . . ?
H5A C5 H5B 108.5 . . ?
H17A C17 H17B 109.5 . . ?
H17A C17 H17C 109.5 . . ?
H17B C17 H17C 109.5 . . ?
C10 C17 H17A 109.5 . . ?
C10 C17 H17B 109.5 . . ?
C10 C17 H17C 109.5 . . ?
O16 C12 C13 125.10(15) . . ?
O16 C12 C11 120.19(16) . . ?
O16 C12 C11A 118.0(4) . . ?
C13 C12 C11 114.52(15) . . ?
C13 C12 C11A 113.0(4) . . ?
O14 C15 H15A 109.5 . . ?
O14 C15 H15B 109.5 . . ?
O14 C15 H15C 109.5 . . ?
H15A C15 H15B 109.5 . . ?
H15A C15 H15C 109.5 . . ?
H15B C15 H15C 109.5 . . ?
O9 C10 C17 107.38(17) . . ?
O9 C10 H10 108.9 . . ?
O9 C10 C11 109.5(3) . . ?
C17 C10 H10 108.9 . . ?
C17 C10 C11 113.2(2) . . ?
C11 C10 H10 108.9 . . ?
C12 C11 H11A 109.5 . . ?
C12 C11 H11B 109.5 . . ?
C10 C11 C12 110.9(2) . . ?
C10 C11 H11A 109.5 . . ?
C10 C11 H11B 109.5 . . ?
H11A C11 H11B 108.0 . . ?
O9 C10A C17 103.6(7) . . ?
O9 C10A H10A 109.4 . . ?
O9 C10A C11A 113.3(11) . . ?
C17 C10A H10A 109.4 . . ?
C11A C10A C17 111.5(10) . . ?
C11A C10A H10A 109.4 . . ?
C12 C11A H11C 109.9 . . ?
C12 C11A H11D 109.9 . . ?
C10A C11A C12 108.9(10) . . ?
C10A C11A H11C 109.9 . . ?
C10A C11A H11D 109.9 . . ?
H11C C11A H11D 108.3 . . ?

loop_
_geom_bond_atom_site_label_1
_geom_bond_atom_site_label_2
_geom_bond_distance
_geom_bond_site_symmetry_2
_geom_bond_publ_flag
O9 C8 1.3589(19) . ?
O9 C10 1.444(2) . ?
O9 C10A 1.461(11) . ?
O14 C1 1.3557(19) . ?
O14 C15 1.4303(19) . ?
O4 C3 1.3562(18) . ?
O4 C5 1.471(2) . ?
O16 C12 1.221(2) . ?
C8 C13 1.420(2) . ?
C8 C7 1.386(2) . ?
C1 C13 1.429(2) . ?
C1 C2 1.389(2) . ?
C13 C12 1.472(2) . ?
C3 C7 1.379(2) . ?
C3 C2 1.390(2) . ?
C7 C6 1.506(2) . ?
C2 H2 0.9300 . ?
C6 H6A 0.9700 . ?
C6 H6B 0.9700 . ?
C6 C5 1.534(2) . ?
C5 H5A 0.9700 . ?
C5 H5B 0.9700 . ?
C17 H17A 0.9600 . ?
C17 H17B 0.9600 . ?
C17 H17C 0.9600 . ?
C17 C10 1.506(3) . ?
C17 C10A 1.563(10) . ?
C12 C11 1.519(3) . ?
C12 C11A 1.536(11) . ?
C15 H15A 0.9600 . ?
C15 H15B 0.9600 . ?
C15 H15C 0.9600 . ?
C10 H10 0.9800 . ?
C10 C11 1.509(4) . ?
C11 H11A 0.9700 . ?
C11 H11B 0.9700 . ?
C10A H10A 0.9800 . ?
C10A C11A 1.462(15) . ?
C11A H11C 0.9700 . ?
C11A H11D 0.9700 . ?

loop_
_geom_torsion_atom_site_label_1
_geom_torsion_atom_site_label_2
_geom_torsion_atom_site_label_3
_geom_torsion_atom_site_label_4
_geom_torsion
_geom_torsion_site_symmetry_1
_geom_torsion_site_symmetry_2
_geom_torsion_site_symmetry_3
_geom_torsion_site_symmetry_4
_geom_torsion_publ_flag
O9 C8 C13 C1 -178.21(13) . . . . ?
O9 C8 C13 C12 5.3(2) . . . . ?
O9 C8 C7 C3 178.42(13) . . . . ?
O9 C8 C7 C6 2.9(2) . . . . ?
O9 C10 C11 C12 58.9(4) . . . . ?
O9 C10A C11A C12 -58.1(17) . . . . ?
O14 C1 C13 C8 -179.70(13) . . . . ?
O14 C1 C13 C12 -3.4(2) . . . . ?
O14 C1 C2 C3 177.87(14) . . . . ?
O4 C3 C7 C8 -178.13(13) . . . . ?
O4 C3 C7 C6 -1.63(19) . . . . ?
O4 C3 C2 C1 179.54(14) . . . . ?
O16 C12 C11 C10 147.7(2) . . . . ?
O16 C12 C11A C10A -153.4(10) . . . . ?
C8 O9 C10 C17 -173.27(19) . . . . ?
C8 O9 C10 C11 -50.1(3) . . . . ?
C8 O9 C10A C17 163.4(6) . . . . ?
C8 O9 C10A C11A 42.4(15) . . . . ?
C8 C13 C12 O16 -179.44(17) . . . . ?
C8 C13 C12 C11 5.5(3) . . . . ?
C8 C13 C12 C11A -22.3(9) . . . . ?
C8 C7 C6 C5 -174.80(16) . . . . ?
C1 C13 C12 O16 4.3(3) . . . . ?
C1 C13 C12 C11 -170.7(3) . . . . ?
C1 C13 C12 C11A 161.5(9) . . . . ?
C13 C8 C7 C3 -2.1(2) . . . . ?
C13 C8 C7 C6 -177.59(15) . . . . ?
C13 C1 C2 C3 -1.1(2) . . . . ?
C13 C12 C11 C10 -37.0(4) . . . . ?
C13 C12 C11A C10A 47.7(15) . . . . ?
C3 O4 C5 C6 13.24(16) . . . . ?
C3 C7 C6 C5 9.35(17) . . . . ?
C7 C8 C13 C1 2.3(2) . . . . ?
C7 C8 C13 C12 -174.14(14) . . . . ?
C7 C3 C2 C1 1.4(2) . . . . ?
C7 C6 C5 O4 -13.39(16) . . . . ?
C2 C1 C13 C8 -0.7(2) . . . . ?
C2 C1 C13 C12 175.56(15) . . . . ?
C2 C3 C7 C8 0.2(2) . . . . ?
C2 C3 C7 C6 176.65(14) . . . . ?
C5 O4 C3 C7 -7.44(18) . . . . ?
C5 O4 C3 C2 174.24(14) . . . . ?
C17 C10 C11 C12 178.7(3) . . . . ?
C17 C10A C11A C12 -174.5(12) . . . . ?
C15 O14 C1 C13 178.44(13) . . . . ?
C15 O14 C1 C2 -0.6(2) . . . . ?
C10 O9 C8 C13 18.2(3) . . . . ?
C10 O9 C8 C7 -162.3(2) . . . . ?
C10A O9 C8 C13 -14.5(10) . . . . ?
C10A O9 C8 C7 165.0(10) . . . . ?
